data_7210287
loop_
_publ_author_name
'Zhou, Lian'
'Xue, Yun-Shan'
'Zhang, Jun'
'Du, Hong-Bin'
'You, Xiao-Zeng'

_publ_section_title
;
 Construction of three-dimensional metal--organic frameworks in the
 presence of a tetrahedral ligand and a secondary bidentate linker
;
_journal_issue 31
_journal_name_full CrystEngComm
_journal_page_first 6199
_journal_paper_doi 10.1039/c3ce40621k
_journal_volume 15
_journal_year 2013
_chemical_formula_sum 'C45 H34 N2 O12 Zn2'
_chemical_formula_weight 925.48
_chemical_name_systematic
; 
 ? 
;
_space_group_IT_number 15
_symmetry_cell_setting monoclinic
_symmetry_space_group_name_Hall '-C 2yc'
_symmetry_space_group_name_H-M 'C 1 2/c 1'
_atom_sites_solution_hydrogens geom
_atom_sites_solution_primary direct
_atom_sites_solution_secondary difmap
_audit_creation_method SHELXL-97
_cell_angle_alpha 90.00
_cell_angle_beta 97.687(2)
_cell_angle_gamma 90.00
_cell_formula_units_Z 8
_cell_length_a 23.763(3)
_cell_length_b 21.535(2)
_cell_length_c 26.471(3)
_cell_measurement_reflns_used 3347
_cell_measurement_temperature 296(2)
_cell_measurement_theta_max 21.98
_cell_measurement_theta_min 2.43
_cell_volume 13424(3)
_computing_cell_refinement 'Bruker SAINT'
_computing_data_collection 'Bruker APEX2'
_computing_data_reduction 'Bruker SAINT'
_computing_molecular_graphics 'Bruker SHELXTL'
_computing_publication_material 'Bruker SHELXTL'
_computing_structure_refinement 'SHELXL-97 (Sheldrick, 1997)'
_computing_structure_solution 'SHELXS-97 (Sheldrick, 1990)'
_diffrn_ambient_temperature 296(2)
_diffrn_measured_fraction_theta_full 0.971
_diffrn_measured_fraction_theta_max 0.971
_diffrn_radiation_monochromator graphite
_diffrn_radiation_source 'fine-focus sealed tube'
_diffrn_radiation_type MoK\a
_diffrn_radiation_wavelength 0.71073
_diffrn_reflns_av_R_equivalents 0.0546
_diffrn_reflns_av_sigmaI/netI 0.0861
_diffrn_reflns_limit_h_max 28
_diffrn_reflns_limit_h_min -20
_diffrn_reflns_limit_k_max 24
_diffrn_reflns_limit_k_min -25
_diffrn_reflns_limit_l_max 30
_diffrn_reflns_limit_l_min -30
_diffrn_reflns_number 32063
_diffrn_reflns_theta_full 25.10
_diffrn_reflns_theta_max 25.10
_diffrn_reflns_theta_min 1.28
_exptl_absorpt_coefficient_mu 0.756
_exptl_absorpt_correction_T_max 0.8759
_exptl_absorpt_correction_T_min 0.8635
_exptl_absorpt_correction_type multi-scan
_exptl_absorpt_process_details SADABS;Bruker,2000
_exptl_crystal_colour colorless
_exptl_crystal_density_diffrn 0.916
_exptl_crystal_density_method 'not measured'
_exptl_crystal_description block
_exptl_crystal_F_000 3792
_exptl_crystal_size_max 0.20
_exptl_crystal_size_mid 0.18
_exptl_crystal_size_min 0.18
_platon_squeeze_details
;
;
_refine_diff_density_max 0.730
_refine_diff_density_min -0.958
_refine_diff_density_rms 0.082
_refine_ls_extinction_method none
_refine_ls_goodness_of_fit_ref 1.069
_refine_ls_hydrogen_treatment constr
_refine_ls_matrix_type full
_refine_ls_number_parameters 536
_refine_ls_number_reflns 11614
_refine_ls_number_restraints 0
_refine_ls_restrained_S_all 1.069
_refine_ls_R_factor_all 0.1332
_refine_ls_R_factor_gt 0.0743
_refine_ls_shift/su_max 0.020
_refine_ls_shift/su_mean 0.001
_refine_ls_structure_factor_coef Fsqd
_refine_ls_weighting_details 'calc w=1/[\s^2^(Fo^2^)+(0.0982P)^2^+0.0000P] where P=(Fo^2^+2Fc^2^)/3'
_refine_ls_weighting_scheme calc
_refine_ls_wR_factor_gt 0.1969
_refine_ls_wR_factor_ref 0.2146
_reflns_number_gt 5294
_reflns_number_total 11614
_reflns_threshold_expression >2sigma(I)
_cod_data_source_file c3ce40621k.txt
_cod_data_source_block 2
_cod_depositor_comments
;
The following automatic conversions were performed:

'_symmetry_cell_setting' value 'Monoclinic' changed to 'monoclinic'
according to /home/saulius/struct/CIF-dictionaries/cif_core.dic
dictionary named 'cif_core.dic' version 2.4.2 from 2011-04-26.

Automatic conversion script
Id: cif_fix_values 1891 2012-01-12 08:04:46Z andrius 
;
_cod_original_cell_volume 13424(2)
_cod_original_sg_symbol_H-M 'C2/c  '
_cod_database_code 7210287

loop_
_symmetry_equiv_pos_as_xyz
'x, y, z'
'-x, y, -z+1/2'
'x+1/2, y+1/2, z'
'-x+1/2, y+1/2, -z+1/2'
'-x, -y, -z'
'x, -y, z-1/2'
'-x+1/2, -y+1/2, -z'
'x+1/2, -y+1/2, z-1/2'

loop_
_atom_site_label
_atom_site_type_symbol
_atom_site_fract_x
_atom_site_fract_y
_atom_site_fract_z
_atom_site_U_iso_or_equiv
_atom_site_adp_type
_atom_site_occupancy
_atom_site_symmetry_multiplicity
_atom_site_calc_flag
_atom_site_refinement_flags
C1 C 0.3727(3) 0.1769(3) 0.4225(3) 0.0655(18) Uani 1 1 d .
C2 C 0.3327(3) 0.1364(3) 0.3894(2) 0.0618(16) Uani 1 1 d .
C3 C 0.3476(3) 0.0758(3) 0.3802(3) 0.081(2) Uani 1 1 d .
H3 H 0.3832 0.0609 0.3938 0.097 Uiso 1 1 calc R
C4 C 0.3103(3) 0.0379(3) 0.3513(3) 0.090(2) Uani 1 1 d .
H4 H 0.3209 -0.0025 0.3445 0.108 Uiso 1 1 calc R
C5 C 0.2567(3) 0.0591(3) 0.3321(3) 0.0758(19) Uani 1 1 d .
C6 C 0.2419(3) 0.1176(3) 0.3428(3) 0.089(2) Uani 1 1 d .
H6 H 0.2059 0.1321 0.3302 0.107 Uiso 1 1 calc R
C7 C 0.2793(3) 0.1561(3) 0.3718(3) 0.081(2) Uani 1 1 d .
H7 H 0.2680 0.1959 0.3796 0.098 Uiso 1 1 calc R
C8 C 0.2346(3) -0.0248(3) 0.2765(3) 0.082 Uani 1 1 d .
H8A H 0.2425 -0.0600 0.2992 0.099 Uiso 1 1 calc R
H8B H 0.2692 -0.0139 0.2628 0.099 Uiso 1 1 calc R
C9 C 0.1872(3) -0.0413(3) 0.2328(3) 0.0697(18) Uani 1 1 d .
C10 C 0.2101(3) -0.0958(3) 0.2015(3) 0.080(2) Uani 1 1 d .
H10A H 0.2180 -0.1322 0.2227 0.096 Uiso 1 1 calc R
H10B H 0.1823 -0.1067 0.1725 0.096 Uiso 1 1 calc R
C11 C 0.2875(3) -0.1103(3) 0.1550(3) 0.076(2) Uani 1 1 d .
C12 C 0.3393(3) -0.0856(3) 0.1462(3) 0.090(2) Uani 1 1 d .
H12 H 0.3516 -0.0480 0.1611 0.108 Uiso 1 1 calc R
C13 C 0.3727(3) -0.1166(3) 0.1153(3) 0.079(2) Uani 1 1 d .
H13 H 0.4074 -0.0999 0.1098 0.095 Uiso 1 1 calc R
C14 C 0.3553(2) -0.1706(2) 0.0933(3) 0.0627(17) Uani 1 1 d .
C15 C 0.3055(3) -0.1965(3) 0.1046(3) 0.076(2) Uani 1 1 d .
H15 H 0.2945 -0.2352 0.0911 0.091 Uiso 1 1 calc R
C16 C 0.2711(3) -0.1666(3) 0.1355(3) 0.078(2) Uani 1 1 d .
H16 H 0.2376 -0.1849 0.1427 0.094 Uiso 1 1 calc R
C17 C 0.3902(2) -0.2010(3) 0.0562(2) 0.0561(15) Uani 1 1 d .
C18 C 0.1306(3) -0.0608(3) 0.2568(3) 0.085(2) Uani 1 1 d .
H18A H 0.1186 -0.0272 0.2773 0.102 Uiso 1 1 calc R
H18B H 0.1000 -0.0703 0.2299 0.102 Uiso 1 1 calc R
C19 C 0.1008(3) -0.1322(4) 0.3142(3) 0.082(2) Uani 1 1 d .
C20 C 0.1136(3) -0.1814(4) 0.3426(3) 0.105(3) Uani 1 1 d .
H20 H 0.1485 -0.2007 0.3420 0.126 Uiso 1 1 calc R
C21 C 0.0765(3) -0.2048(3) 0.3730(3) 0.091(2) Uani 1 1 d .
H21 H 0.0871 -0.2387 0.3939 0.109 Uiso 1 1 calc R
C22 C 0.0231(3) -0.1785(3) 0.3730(2) 0.0649(17) Uani 1 1 d .
C23 C 0.0102(3) -0.1284(3) 0.3440(2) 0.0730(19) Uani 1 1 d .
H23 H -0.0251 -0.1096 0.3440 0.088 Uiso 1 1 calc R
C24 C 0.0490(3) -0.1031(3) 0.3130(2) 0.080(2) Uani 1 1 d .
H24 H 0.0397 -0.0683 0.2927 0.097 Uiso 1 1 calc R
C25 C -0.0151(3) -0.2029(3) 0.4079(3) 0.0687(18) Uani 1 1 d .
C26 C 0.1722(3) 0.0151(3) 0.1974(3) 0.079 Uani 1 1 d .
H26A H 0.1594 0.0493 0.2169 0.095 Uiso 1 1 calc R
H26B H 0.2057 0.0286 0.1831 0.095 Uiso 1 1 calc R
C27 C 0.1038(3) 0.0464(3) 0.1306(3) 0.078(2) Uani 1 1 d .
C28 C 0.1230(3) 0.1055(3) 0.1313(3) 0.088(2) Uani 1 1 d .
H28 H 0.1570 0.1167 0.1508 0.105 Uiso 1 1 calc R
C29 C 0.0904(3) 0.1491(3) 0.1018(3) 0.090(2) Uani 1 1 d .
H29 H 0.1030 0.1900 0.1019 0.109 Uiso 1 1 calc R
C30 C 0.0403(3) 0.1339(3) 0.0725(2) 0.0666(17) Uani 1 1 d .
C31 C 0.0240(3) 0.0740(3) 0.0720(3) 0.085(2) Uani 1 1 d .
H31 H -0.0097 0.0627 0.0520 0.102 Uiso 1 1 calc R
C32 C 0.0553(3) 0.0288(3) 0.0999(3) 0.096(2) Uani 1 1 d .
H32 H 0.0438 -0.0125 0.0981 0.115 Uiso 1 1 calc R
C33 C 0.0040(3) 0.1808(3) 0.0425(3) 0.0646(17) Uani 1 1 d .
C34 C 0.2918(2) 0.3546(3) 0.4982(3) 0.086(2) Uani 1 1 d .
H34 H 0.2895 0.3178 0.5162 0.103 Uiso 1 1 calc R
C35 C 0.2501(3) 0.3977(3) 0.4992(3) 0.085(2) Uani 1 1 d .
H35 H 0.2203 0.3903 0.5179 0.103 Uiso 1 1 calc R
C36 C 0.2522(2) 0.4519(3) 0.4728(2) 0.0667(18) Uani 1 1 d .
C37 C 0.2979(3) 0.4603(3) 0.4451(3) 0.0730(19) Uani 1 1 d .
H37 H 0.3004 0.4962 0.4260 0.088 Uiso 1 1 calc R
C38 C 0.3396(3) 0.4147(3) 0.4464(2) 0.0694(19) Uani 1 1 d .
H38 H 0.3703 0.4209 0.4287 0.083 Uiso 1 1 calc R
C39 C 0.2102(3) 0.5002(3) 0.4731(3) 0.083(2) Uani 1 1 d .
H39 H 0.2157 0.5367 0.4557 0.099 Uiso 1 1 calc R
C40 C 0.1657(3) 0.4966(3) 0.4956(3) 0.087(2) Uani 1 1 d .
H40 H 0.1614 0.4604 0.5139 0.105 Uiso 1 1 calc R
C41 C 0.1204(4) 0.5438(4) 0.4954(4) 0.131(4) Uani 1 1 d .
C42 C 0.1314(4) 0.6034(4) 0.4791(4) 0.131(4) Uani 1 1 d .
H42 H 0.1659 0.6122 0.4677 0.158 Uiso 1 1 calc R
C43 C 0.0909(3) 0.6498(4) 0.4799(3) 0.121(3) Uani 1 1 d .
H43 H 0.0982 0.6897 0.4690 0.145 Uiso 1 1 calc R
C44 C 0.0283(3) 0.5771(4) 0.5132(3) 0.121(3) Uani 1 1 d .
H44 H -0.0062 0.5682 0.5246 0.145 Uiso 1 1 calc R
C45 C 0.06884(17) 0.5306(2) 0.51246(19) 0.121(3) Uani 1 1 d .
H45 H 0.0615 0.4908 0.5233 0.145 Uiso 1 1 calc R
N1 N 0.03932(17) 0.6366(2) 0.49691(19) 0.0786(17) Uani 1 1 d .
N2 N 0.33611(18) 0.36294(19) 0.47222(17) 0.0516(12) Uani 1 1 d .
O1 O 0.41876(18) 0.1554(2) 0.44312(18) 0.0825(14) Uani 1 1 d .
O2 O 0.35691(17) 0.2318(2) 0.42819(17) 0.0762(13) Uani 1 1 d .
O3 O 0.2158(2) 0.0252(2) 0.3028(2) 0.1014(16) Uani 1 1 d .
O4 O 0.2590(2) -0.0738(2) 0.1853(2) 0.1055(17) Uani 1 1 d .
O5 O 0.43562(16) -0.17552(19) 0.04981(17) 0.0772(13) Uani 1 1 d .
O6 O 0.37150(17) -0.24906(19) 0.03463(16) 0.0743(13) Uani 1 1 d .
O7 O 0.1441(2) -0.1114(2) 0.2860(2) 0.1002(16) Uani 1 1 d .
O8 O -0.06110(17) -0.1749(2) 0.41273(17) 0.0781(13) Uani 1 1 d .
O9 O 0.00021(18) -0.2516(2) 0.43197(18) 0.0857(14) Uani 1 1 d .
O10 O 0.1304(2) -0.0008(2) 0.15902(19) 0.0889(14) Uani 1 1 d .
O11 O 0.02256(18) 0.2348(2) 0.03913(17) 0.0820(13) Uani 1 1 d .
O12 O -0.04245(18) 0.16207(19) 0.01956(18) 0.0787(13) Uani 1 1 d .
Zn1 Zn 0.47908(2) 0.20098(3) 0.49331(3) 0.0573(2) Uani 1 1 d .
Zn2 Zn 0.39624(2) 0.29741(3) 0.47211(3) 0.0535(2) Uani 1 1 d .

loop_
_atom_site_aniso_label
_atom_site_aniso_U_11
_atom_site_aniso_U_22
_atom_site_aniso_U_33
_atom_site_aniso_U_23
_atom_site_aniso_U_13
_atom_site_aniso_U_12
C1 0.059(4) 0.060(4) 0.084(5) -0.003(4) 0.030(4) 0.005(3)
C2 0.055(4) 0.059(4) 0.072(4) -0.012(3) 0.010(3) -0.001(3)
C3 0.057(4) 0.084(5) 0.098(5) -0.008(4) -0.001(4) 0.012(4)
C4 0.076(5) 0.058(4) 0.134(7) -0.038(4) 0.005(5) 0.006(4)
C5 0.060(4) 0.083(5) 0.084(5) -0.026(4) 0.005(4) -0.007(4)
C6 0.066(5) 0.085(5) 0.117(6) -0.023(5) 0.014(4) 0.006(4)
C7 0.068(5) 0.056(4) 0.118(6) -0.019(4) 0.008(4) 0.015(4)
C8 0.078 0.083 0.084 0.002 0.002 0.001
C9 0.065(4) 0.051(4) 0.092(5) 0.020(4) 0.009(4) -0.035(3)
C10 0.070(5) 0.060(4) 0.109(6) 0.022(4) 0.008(4) -0.022(4)
C11 0.081(5) 0.065(4) 0.090(5) -0.014(4) 0.046(4) 0.004(4)
C12 0.077(5) 0.076(5) 0.125(7) -0.039(4) 0.046(5) -0.015(4)
C13 0.061(4) 0.067(4) 0.114(6) -0.029(4) 0.028(4) -0.012(3)
C14 0.059(4) 0.038(3) 0.098(5) -0.015(3) 0.035(4) -0.010(3)
C15 0.064(4) 0.048(4) 0.123(6) -0.022(4) 0.041(4) -0.017(3)
C16 0.058(4) 0.075(5) 0.110(6) -0.005(4) 0.042(4) -0.001(4)
C17 0.040(3) 0.050(3) 0.079(4) -0.007(3) 0.009(3) -0.014(3)
C18 0.077(5) 0.061(4) 0.115(6) 0.020(4) 0.008(4) -0.030(4)
C19 0.049(4) 0.110(6) 0.095(6) -0.011(5) 0.039(4) -0.006(4)
C20 0.087(6) 0.111(7) 0.126(7) 0.035(6) 0.048(5) 0.030(5)
C21 0.062(4) 0.104(6) 0.117(6) 0.030(5) 0.050(4) 0.020(4)
C22 0.059(4) 0.083(5) 0.058(4) 0.012(4) 0.028(3) 0.018(3)
C23 0.049(4) 0.094(5) 0.077(5) 0.016(4) 0.010(4) 0.013(4)
C24 0.082(5) 0.086(5) 0.074(5) 0.029(4) 0.011(4) -0.009(4)
C25 0.054(4) 0.060(4) 0.100(5) 0.003(4) 0.041(4) 0.007(3)
C26 0.064 0.086 0.087 0.002 0.009 0.001
C27 0.092(6) 0.059(5) 0.089(6) 0.014(4) 0.039(5) 0.021(4)
C28 0.073(5) 0.077(5) 0.106(6) 0.005(5) -0.013(4) 0.011(4)
C29 0.074(5) 0.061(4) 0.131(7) -0.014(5) -0.001(5) -0.010(4)
C30 0.068(4) 0.061(4) 0.074(5) -0.002(4) 0.019(4) -0.009(4)
C31 0.064(4) 0.066(5) 0.124(6) 0.015(5) 0.013(4) -0.009(4)
C32 0.075(5) 0.062(5) 0.147(7) 0.014(5) 0.003(5) 0.000(4)
C33 0.055(4) 0.061(4) 0.078(5) -0.002(4) 0.011(4) 0.005(4)
C34 0.062(4) 0.058(4) 0.148(7) 0.045(4) 0.058(4) 0.037(3)
C35 0.073(4) 0.072(4) 0.127(6) 0.039(4) 0.067(4) 0.039(4)
C36 0.056(4) 0.062(4) 0.084(5) 0.010(3) 0.018(3) 0.045(3)
C37 0.067(4) 0.054(4) 0.104(5) 0.028(4) 0.032(4) 0.037(3)
C38 0.069(4) 0.052(4) 0.095(5) 0.013(4) 0.039(4) 0.030(3)
C39 0.078(5) 0.080(5) 0.096(5) 0.017(4) 0.033(4) 0.046(4)
C40 0.084(5) 0.065(4) 0.116(6) 0.020(4) 0.028(5) 0.050(4)
C41 0.106(7) 0.087(6) 0.217(10) 0.042(6) 0.083(7) 0.057(5)
C42 0.106(7) 0.087(6) 0.217(10) 0.042(6) 0.083(7) 0.057(5)
C43 0.106(6) 0.097(6) 0.177(9) 0.046(6) 0.087(6) 0.059(5)
C44 0.106(6) 0.097(6) 0.177(9) 0.046(6) 0.087(6) 0.059(5)
C45 0.106(6) 0.097(6) 0.177(9) 0.046(6) 0.087(6) 0.059(5)
N1 0.047(3) 0.060(3) 0.136(5) -0.004(3) 0.036(3) 0.022(3)
N2 0.043(3) 0.038(3) 0.074(3) 0.015(2) 0.011(2) 0.018(2)
O1 0.060(3) 0.073(3) 0.111(4) -0.013(3) -0.001(3) 0.006(2)
O2 0.055(3) 0.061(3) 0.113(4) -0.015(3) 0.014(2) -0.003(2)
O3 0.077(3) 0.096(4) 0.135(4) -0.049(3) 0.027(3) -0.005(3)
O4 0.089(4) 0.096(4) 0.142(5) -0.014(3) 0.055(4) -0.013(3)
O5 0.051(3) 0.082(3) 0.106(4) -0.024(3) 0.038(2) -0.027(2)
O6 0.063(3) 0.066(3) 0.102(4) -0.017(3) 0.040(2) -0.014(2)
O7 0.080(3) 0.112(4) 0.117(4) 0.028(3) 0.042(3) 0.026(3)
O8 0.053(3) 0.078(3) 0.110(4) 0.009(3) 0.034(3) 0.012(2)
O9 0.078(3) 0.067(3) 0.119(4) 0.020(3) 0.039(3) 0.018(3)
O10 0.090(3) 0.078(3) 0.098(4) -0.013(3) 0.009(3) 0.006(3)
O11 0.069(3) 0.067(3) 0.110(4) 0.006(3) 0.012(3) 0.002(2)
O12 0.059(3) 0.065(3) 0.112(4) 0.015(3) 0.011(3) -0.002(2)
Zn1 0.0384(4) 0.0476(4) 0.0892(6) 0.0037(4) 0.0205(3) 0.0179(3)
Zn2 0.0366(4) 0.0428(4) 0.0843(5) 0.0014(4) 0.0204(3) 0.0144(3)

loop_
_atom_type_symbol
_atom_type_description
_atom_type_scat_dispersion_real
_atom_type_scat_dispersion_imag
_atom_type_scat_source
C C 0.0033 0.0016 'International Tables Vol C Tables 4.2.6.8 and 6.1.1.4'
H H 0.0000 0.0000 'International Tables Vol C Tables 4.2.6.8 and 6.1.1.4'
N N 0.0061 0.0033 'International Tables Vol C Tables 4.2.6.8 and 6.1.1.4'
O O 0.0106 0.0060 'International Tables Vol C Tables 4.2.6.8 and 6.1.1.4'
Zn Zn 0.2839 1.4301 'International Tables Vol C Tables 4.2.6.8 and 6.1.1.4'

loop_
_geom_angle_atom_site_label_1
_geom_angle_atom_site_label_2
_geom_angle_atom_site_label_3
_geom_angle
_geom_angle_site_symmetry_1
_geom_angle_site_symmetry_3
O1 C1 O2 123.9(7) . .
O1 C1 C2 119.6(6) . .
O2 C1 C2 116.4(6) . .
C7 C2 C3 118.9(6) . .
C7 C2 C1 120.8(6) . .
C3 C2 C1 120.0(6) . .
C4 C3 C2 120.1(6) . .
C4 C3 H3 119.9 . .
C2 C3 H3 119.9 . .
C3 C4 C5 120.5(6) . .
C3 C4 H4 119.8 . .
C5 C4 H4 119.8 . .
C6 C5 O3 115.6(7) . .
C6 C5 C4 118.9(7) . .
O3 C5 C4 125.4(6) . .
C5 C6 C7 121.0(7) . .
C5 C6 H6 119.5 . .
C7 C6 H6 119.5 . .
C2 C7 C6 120.5(6) . .
C2 C7 H7 119.8 . .
C6 C7 H7 119.8 . .
O3 C8 C9 107.6(6) . .
O3 C8 H8A 110.2 . .
C9 C8 H8A 110.2 . .
O3 C8 H8B 110.2 . .
C9 C8 H8B 110.2 . .
H8A C8 H8B 108.5 . .
C8 C9 C26 111.0(5) . .
C8 C9 C10 107.4(5) . .
C26 C9 C10 109.5(5) . .
C8 C9 C18 109.1(6) . .
C26 C9 C18 107.8(5) . .
C10 C9 C18 112.1(5) . .
O4 C10 C9 105.9(5) . .
O4 C10 H10A 110.6 . .
C9 C10 H10A 110.6 . .
O4 C10 H10B 110.6 . .
C9 C10 H10B 110.6 . .
H10A C10 H10B 108.7 . .
C16 C11 O4 126.8(6) . .
C16 C11 C12 119.8(6) . .
O4 C11 C12 113.4(6) . .
C13 C12 C11 120.2(6) . .
C13 C12 H12 119.9 . .
C11 C12 H12 119.9 . .
C14 C13 C12 120.6(6) . .
C14 C13 H13 119.7 . .
C12 C13 H13 119.7 . .
C13 C14 C15 118.7(6) . .
C13 C14 C17 119.5(5) . .
C15 C14 C17 121.7(5) . .
C14 C15 C16 122.1(6) . .
C14 C15 H15 119.0 . .
C16 C15 H15 119.0 . .
C11 C16 C15 118.5(6) . .
C11 C16 H16 120.8 . .
C15 C16 H16 120.8 . .
O6 C17 O5 124.9(6) . .
O6 C17 C14 117.8(5) . .
O5 C17 C14 117.2(5) . .
O7 C18 C9 106.8(5) . .
O7 C18 H18A 110.4 . .
C9 C18 H18A 110.4 . .
O7 C18 H18B 110.4 . .
C9 C18 H18B 110.4 . .
H18A C18 H18B 108.6 . .
C20 C19 C24 121.2(7) . .
C20 C19 O7 115.3(7) . .
C24 C19 O7 123.5(8) . .
C19 C20 C21 121.1(7) . .
C19 C20 H20 119.4 . .
C21 C20 H20 119.4 . .
C20 C21 C22 120.7(7) . .
C20 C21 H21 119.7 . .
C22 C21 H21 119.7 . .
C23 C22 C21 118.0(6) . .
C23 C22 C25 122.3(6) . .
C21 C22 C25 119.5(6) . .
C22 C23 C24 121.6(6) . .
C22 C23 H23 119.2 . .
C24 C23 H23 119.2 . .
C19 C24 C23 117.4(6) . .
C19 C24 H24 121.3 . .
C23 C24 H24 121.3 . .
O9 C25 O8 122.8(6) . .
O9 C25 C22 117.0(5) . .
O8 C25 C22 120.2(6) . .
O10 C26 C9 109.8(6) . .
O10 C26 H26A 109.7 . .
C9 C26 H26A 109.7 . .
O10 C26 H26B 109.7 . .
C9 C26 H26B 109.7 . .
H26A C26 H26B 108.2 . .
C28 C27 O10 124.2(8) . .
C28 C27 C32 121.6(7) . .
O10 C27 C32 114.2(7) . .
C27 C28 C29 117.8(7) . .
C27 C28 H28 121.1 . .
C29 C28 H28 121.1 . .
C30 C29 C28 122.3(7) . .
C30 C29 H29 118.9 . .
C28 C29 H29 118.9 . .
C31 C30 C29 117.5(7) . .
C31 C30 C33 120.0(6) . .
C29 C30 C33 122.5(6) . .
C30 C31 C32 122.5(7) . .
C30 C31 H31 118.8 . .
C32 C31 H31 118.8 . .
C27 C32 C31 118.3(7) . .
C27 C32 H32 120.9 . .
C31 C32 H32 120.9 . .
O11 C33 O12 124.1(6) . .
O11 C33 C30 119.1(6) . .
O12 C33 C30 116.7(6) . .
N2 C34 C35 122.7(6) . .
N2 C34 H34 118.6 . .
C35 C34 H34 118.6 . .
C34 C35 C36 119.9(6) . .
C34 C35 H35 120.1 . .
C36 C35 H35 120.1 . .
C35 C36 C37 117.5(5) . .
C35 C36 C39 122.8(6) . .
C37 C36 C39 119.7(6) . .
C38 C37 C36 119.7(5) . .
C38 C37 H37 120.2 . .
C36 C37 H37 120.2 . .
N2 C38 C37 121.1(6) . .
N2 C38 H38 119.4 . .
C37 C38 H38 119.4 . .
C40 C39 C36 125.0(7) . .
C40 C39 H39 117.5 . .
C36 C39 H39 117.5 . .
C39 C40 C41 126.9(7) . .
C39 C40 H40 116.5 . .
C41 C40 H40 116.5 . .
C45 C41 C42 120.0(6) . .
C45 C41 C40 122.0(7) . .
C42 C41 C40 117.9(7) . .
C43 C42 C41 120.0(8) . .
C43 C42 H42 120.0 . .
C41 C42 H42 120.0 . .
N1 C43 C42 120.0(7) . .
N1 C43 H43 120.0 . .
C42 C43 H43 120.0 . .
C45 C44 N1 120.0(6) . .
C45 C44 H44 120.0 . .
N1 C44 H44 120.0 . .
C44 C45 C41 120.0(5) . .
C44 C45 H45 120.0 . .
C41 C45 H45 120.0 . .
C43 N1 C44 120.0(5) . .
C43 N1 Zn1 120.2(4) . 3_455
C44 N1 Zn1 119.7(4) . 3_455
C38 N2 C34 119.1(5) . .
C38 N2 Zn2 120.1(4) . .
C34 N2 Zn2 120.9(4) . .
C1 O1 Zn1 126.7(4) . .
C1 O2 Zn2 128.0(5) . .
C5 O3 C8 116.5(5) . .
C11 O4 C10 119.4(6) . .
C17 O5 Zn1 121.6(4) . 6
C17 O6 Zn2 131.0(4) . 6
C18 O7 C19 115.0(6) . .
C25 O8 Zn2 117.1(4) . 3_445
C25 O9 Zn1 137.5(4) . 3_445
C26 O10 C27 117.3(6) . .
C33 O11 Zn1 121.3(4) . 8_455
C33 O12 Zn2 133.4(4) . 8_455
N1 Zn1 O5 102.33(18) 3_545 6_556
N1 Zn1 O11 98.07(19) 3_545 8_556
O5 Zn1 O11 90.71(19) 6_556 8_556
N1 Zn1 O9 97.76(19) 3_545 3
O5 Zn1 O9 159.79(16) 6_556 3
O11 Zn1 O9 88.56(19) 8_556 3
N1 Zn1 O1 97.66(18) 3_545 .
O5 Zn1 O1 88.14(19) 6_556 .
O11 Zn1 O1 164.10(18) 8_556 .
O9 Zn1 O1 87.09(19) 3 .
N1 Zn1 Zn2 170.91(15) 3_545 .
O5 Zn1 Zn2 86.29(11) 6_556 .
O11 Zn1 Zn2 84.54(13) 8_556 .
O9 Zn1 Zn2 73.54(12) 3 .
O1 Zn1 Zn2 79.56(12) . .
O2 Zn2 O12 158.31(18) . 8_556
O2 Zn2 N2 102.81(18) . .
O12 Zn2 N2 98.73(18) 8_556 .
O2 Zn2 O8 90.01(18) . 3
O12 Zn2 O8 87.79(18) 8_556 3
N2 Zn2 O8 102.69(17) . 3
O2 Zn2 O6 87.10(18) . 6_556
O12 Zn2 O6 88.77(18) 8_556 6_556
N2 Zn2 O6 94.18(17) . 6_556
O8 Zn2 O6 163.11(16) 3 6_556
O2 Zn2 Zn1 81.73(12) . .
O12 Zn2 Zn1 76.63(12) 8_556 .
N2 Zn2 Zn1 168.34(14) . .
O8 Zn2 Zn1 87.93(11) 3 .
O6 Zn2 Zn1 75.18(11) 6_556 .

loop_
_geom_bond_atom_site_label_1
_geom_bond_atom_site_label_2
_geom_bond_distance
_geom_bond_site_symmetry_2
C1 O1 1.244(7) .
C1 O2 1.255(7) .
C1 C2 1.487(8) .
C2 C7 1.361(8) .
C2 C3 1.381(8) .
C3 C4 1.363(8) .
C3 H3 0.9300 .
C4 C5 1.384(8) .
C4 H4 0.9300 .
C5 C6 1.346(9) .
C5 O3 1.371(7) .
C6 C7 1.373(8) .
C6 H6 0.9300 .
C7 H7 0.9300 .
C8 O3 1.386(7) .
C8 C9 1.544(8) .
C8 H8A 0.9700 .
C8 H8B 0.9700 .
C9 C26 1.547(8) .
C9 C10 1.575(9) .
C9 C18 1.617(8) .
C10 O4 1.377(7) .
C10 H10A 0.9700 .
C10 H10B 0.9700 .
C11 C16 1.354(8) .
C11 O4 1.365(7) .
C11 C12 1.389(8) .
C12 C13 1.385(8) .
C12 H12 0.9300 .
C13 C14 1.340(7) .
C13 H13 0.9300 .
C14 C15 1.377(7) .
C14 C17 1.517(8) .
C15 C16 1.389(8) .
C15 H15 0.9300 .
C16 H16 0.9300 .
C17 O6 1.236(6) .
C17 O5 1.242(6) .
C18 O7 1.348(7) .
C18 H18A 0.9700 .
C18 H18B 0.9700 .
C19 C20 1.311(9) .
C19 C24 1.379(9) .
C19 O7 1.421(7) .
C20 C21 1.369(9) .
C20 H20 0.9300 .
C21 C22 1.390(8) .
C21 H21 0.9300 .
C22 C23 1.337(8) .
C22 C25 1.477(8) .
C23 C24 1.421(8) .
C23 H23 0.9300 .
C24 H24 0.9300 .
C25 O9 1.255(7) .
C25 O8 1.269(6) .
C26 O10 1.367(7) .
C26 H26A 0.9700 .
C26 H26B 0.9700 .
C27 C28 1.353(9) .
C27 O10 1.369(7) .
C27 C32 1.371(9) .
C28 C29 1.388(9) .
C28 H28 0.9300 .
C29 C30 1.373(8) .
C29 H29 0.9300 .
C30 C31 1.345(8) .
C30 C33 1.486(8) .
C31 C32 1.379(9) .
C31 H31 0.9300 .
C32 H32 0.9300 .
C33 O11 1.252(7) .
C33 O12 1.254(7) .
C34 N2 1.345(7) .
C34 C35 1.359(7) .
C34 H34 0.9300 .
C35 C36 1.365(8) .
C35 H35 0.9300 .
C36 C37 1.401(8) .
C36 C39 1.442(7) .
C37 C38 1.391(7) .
C37 H37 0.9300 .
C38 N2 1.316(7) .
C38 H38 0.9300 .
C39 C40 1.283(9) .
C39 H39 0.9300 .
C40 C41 1.481(8) .
C40 H40 0.9300 .
C41 C45 1.390(9) .
C41 C42 1.390(10) .
C42 C43 1.390(9) .
C42 H42 0.9300 .
C43 N1 1.390(8) .
C43 H43 0.9300 .
C44 C45 1.390(7) .
C44 N1 1.390(8) .
C44 H44 0.9300 .
C45 H45 0.9300 .
N1 Zn1 1.985(4) 3_455
N2 Zn2 2.008(4) .
O1 Zn1 2.067(4) .
O2 Zn2 1.982(4) .
O5 Zn1 2.004(4) 6
O6 Zn2 2.104(4) 6
O8 Zn2 2.069(4) 3_445
O9 Zn1 2.037(5) 3_445
O11 Zn1 2.028(4) 8_455
O12 Zn2 1.993(4) 8_455
Zn1 N1 1.985(4) 3_545
Zn1 O5 2.004(4) 6_556
Zn1 O11 2.028(4) 8_556
Zn1 O9 2.037(5) 3
Zn1 Zn2 2.8648(8) .
Zn2 O12 1.993(4) 8_556
Zn2 O8 2.069(4) 3
Zn2 O6 2.104(4) 6_556

loop_
_geom_torsion_atom_site_label_1
_geom_torsion_atom_site_label_2
_geom_torsion_atom_site_label_3
_geom_torsion_atom_site_label_4
_geom_torsion
_geom_torsion_site_symmetry_1
_geom_torsion_site_symmetry_4
O1 C1 C2 C7 171.4(6) . .
O2 C1 C2 C7 -8.0(9) . .
O1 C1 C2 C3 -2.2(9) . .
O2 C1 C2 C3 178.4(6) . .
C7 C2 C3 C4 4.0(11) . .
C1 C2 C3 C4 177.7(6) . .
C2 C3 C4 C5 -1.7(12) . .
C3 C4 C5 C6 -0.6(12) . .
C3 C4 C5 O3 -179.9(7) . .
O3 C5 C6 C7 180.0(6) . .
C4 C5 C6 C7 0.5(12) . .
C3 C2 C7 C6 -4.0(11) . .
C1 C2 C7 C6 -177.7(6) . .
C5 C6 C7 C2 1.8(12) . .
O3 C8 C9 C26 57.5(7) . .
O3 C8 C9 C10 177.1(5) . .
O3 C8 C9 C18 -61.1(7) . .
C8 C9 C10 O4 -57.7(7) . .
C26 C9 C10 O4 62.9(7) . .
C18 C9 C10 O4 -177.5(5) . .
C16 C11 C12 C13 3.5(12) . .
O4 C11 C12 C13 -178.7(7) . .
C11 C12 C13 C14 0.5(12) . .
C12 C13 C14 C15 -4.2(11) . .
C12 C13 C14 C17 175.0(6) . .
C13 C14 C15 C16 4.0(11) . .
C17 C14 C15 C16 -175.1(6) . .
O4 C11 C16 C15 178.9(7) . .
C12 C11 C16 C15 -3.7(11) . .
C14 C15 C16 C11 -0.1(11) . .
C13 C14 C17 O6 -176.4(6) . .
C15 C14 C17 O6 2.7(9) . .
C13 C14 C17 O5 3.5(9) . .
C15 C14 C17 O5 -177.4(6) . .
C8 C9 C18 O7 -61.6(7) . .
C26 C9 C18 O7 177.8(5) . .
C10 C9 C18 O7 57.2(7) . .
C24 C19 C20 C21 -1.6(13) . .
O7 C19 C20 C21 177.6(7) . .
C19 C20 C21 C22 2.8(13) . .
C20 C21 C22 C23 -2.6(11) . .
C20 C21 C22 C25 -177.2(7) . .
C21 C22 C23 C24 1.4(10) . .
C25 C22 C23 C24 175.9(6) . .
C20 C19 C24 C23 0.4(11) . .
O7 C19 C24 C23 -178.8(6) . .
C22 C23 C24 C19 -0.3(10) . .
C23 C22 C25 O9 177.3(6) . .
C21 C22 C25 O9 -8.2(10) . .
C23 C22 C25 O8 -2.7(10) . .
C21 C22 C25 O8 171.7(7) . .
C8 C9 C26 O10 179.7(5) . .
C10 C9 C26 O10 61.4(7) . .
C18 C9 C26 O10 -60.8(7) . .
O10 C27 C28 C29 -177.7(6) . .
C32 C27 C28 C29 3.3(11) . .
C27 C28 C29 C30 -0.2(11) . .
C28 C29 C30 C31 -1.9(11) . .
C28 C29 C30 C33 177.5(6) . .
C29 C30 C31 C32 0.8(11) . .
C33 C30 C31 C32 -178.5(7) . .
C28 C27 C32 C31 -4.3(11) . .
O10 C27 C32 C31 176.6(6) . .
C30 C31 C32 C27 2.2(12) . .
C31 C30 C33 O11 -172.6(6) . .
C29 C30 C33 O11 8.1(10) . .
C31 C30 C33 O12 3.4(9) . .
C29 C30 C33 O12 -175.9(6) . .
N2 C34 C35 C36 0.5(12) . .
C34 C35 C36 C37 0.4(11) . .
C34 C35 C36 C39 -178.6(7) . .
C35 C36 C37 C38 -1.5(10) . .
C39 C36 C37 C38 177.6(6) . .
C36 C37 C38 N2 1.7(10) . .
C35 C36 C39 C40 -3.5(12) . .
C37 C36 C39 C40 177.4(7) . .
C36 C39 C40 C41 -177.6(8) . .
C39 C40 C41 C45 167.1(8) . .
C39 C40 C41 C42 -15.0(15) . .
C45 C41 C42 C43 0.0(16) . .
C40 C41 C42 C43 -177.9(9) . .
C41 C42 C43 N1 0.0(15) . .
N1 C44 C45 C41 0.0(13) . .
C42 C41 C45 C44 0.0(14) . .
C40 C41 C45 C44 177.8(8) . .
C42 C43 N1 C44 0.0(13) . .
C42 C43 N1 Zn1 -175.5(7) . 3_455
C45 C44 N1 C43 0.0(13) . .
C45 C44 N1 Zn1 175.5(5) . 3_455
C37 C38 N2 C34 -0.7(10) . .
C37 C38 N2 Zn2 178.8(5) . .
C35 C34 N2 C38 -0.4(11) . .
C35 C34 N2 Zn2 -179.9(6) . .
O2 C1 O1 Zn1 2.8(10) . .
C2 C1 O1 Zn1 -176.7(4) . .
O1 C1 O2 Zn2 -3.2(9) . .
C2 C1 O2 Zn2 176.2(4) . .
C6 C5 O3 C8 157.9(7) . .
C4 C5 O3 C8 -22.8(11) . .
C9 C8 O3 C5 -160.2(6) . .
C16 C11 O4 C10 4.4(11) . .
C12 C11 O4 C10 -173.2(6) . .
C9 C10 O4 C11 -177.4(6) . .
O6 C17 O5 Zn1 11.1(9) . 6
C14 C17 O5 Zn1 -168.7(4) . 6
O5 C17 O6 Zn2 -12.4(10) . 6
C14 C17 O6 Zn2 167.4(4) . 6
C9 C18 O7 C19 174.5(5) . .
C20 C19 O7 C18 179.9(7) . .
C24 C19 O7 C18 -0.9(10) . .
O9 C25 O8 Zn2 11.4(9) . 3_445
C22 C25 O8 Zn2 -168.6(5) . 3_445
O8 C25 O9 Zn1 -15.2(11) . 3_445
C22 C25 O9 Zn1 164.7(5) . 3_445
C9 C26 O10 C27 166.7(5) . .
C28 C27 O10 C26 13.4(10) . .
C32 C27 O10 C26 -167.5(6) . .
O12 C33 O11 Zn1 -1.8(9) . 8_455
C30 C33 O11 Zn1 173.9(4) . 8_455
O11 C33 O12 Zn2 -0.2(10) . 8_455
C30 C33 O12 Zn2 -176.0(4) . 8_455
C1 O1 Zn1 N1 -172.3(5) . 3_545
C1 O1 Zn1 O5 85.5(5) . 6_556
C1 O1 Zn1 O11 -0.6(11) . 8_556
C1 O1 Zn1 O9 -74.9(5) . 3
C1 O1 Zn1 Zn2 -1.1(5) . .
C1 O2 Zn2 O12 5.7(9) . 8_556
C1 O2 Zn2 N2 -167.3(5) . .
C1 O2 Zn2 O8 89.7(5) . 3
C1 O2 Zn2 O6 -73.7(5) . 6_556
C1 O2 Zn2 Zn1 1.8(5) . .
C38 N2 Zn2 O2 -106.9(5) . .
C34 N2 Zn2 O2 72.7(5) . .
C38 N2 Zn2 O12 75.8(5) . 8_556
C34 N2 Zn2 O12 -104.7(5) . 8_556
C38 N2 Zn2 O8 -13.9(5) . 3
C34 N2 Zn2 O8 165.6(5) . 3
C38 N2 Zn2 O6 165.2(5) . 6_556
C34 N2 Zn2 O6 -15.3(5) . 6_556
C38 N2 Zn2 Zn1 141.3(5) . .
C34 N2 Zn2 Zn1 -39.2(10) . .
N1 Zn1 Zn2 O2 72.7(9) 3_545 .
O5 Zn1 Zn2 O2 -89.07(19) 6_556 .
O11 Zn1 Zn2 O2 179.87(18) 8_556 .
O9 Zn1 Zn2 O2 89.76(19) 3 .
O1 Zn1 Zn2 O2 -0.27(19) . .
N1 Zn1 Zn2 O12 -105.9(9) 3_545 8_556
O5 Zn1 Zn2 O12 92.40(19) 6_556 8_556
O11 Zn1 Zn2 O12 1.34(19) 8_556 8_556
O9 Zn1 Zn2 O12 -88.8(2) 3 8_556
O1 Zn1 Zn2 O12 -178.80(19) . 8_556
N1 Zn1 Zn2 N2 -173.5(11) 3_545 .
O5 Zn1 Zn2 N2 24.8(7) 6_556 .
O11 Zn1 Zn2 N2 -66.3(7) 8_556 .
O9 Zn1 Zn2 N2 -156.4(7) 3 .
O1 Zn1 Zn2 N2 113.6(7) . .
N1 Zn1 Zn2 O8 -17.6(9) 3_545 3
O5 Zn1 Zn2 O8 -179.37(18) 6_556 3
O11 Zn1 Zn2 O8 89.56(18) 8_556 3
O9 Zn1 Zn2 O8 -0.55(18) 3 3
O1 Zn1 Zn2 O8 -90.58(19) . 3
N1 Zn1 Zn2 O6 161.8(9) 3_545 6_556
O5 Zn1 Zn2 O6 0.11(18) 6_556 6_556
O11 Zn1 Zn2 O6 -90.96(18) 8_556 6_556
O9 Zn1 Zn2 O6 178.94(18) 3 6_556
O1 Zn1 Zn2 O6 88.90(18) . 6_556

loop_
_platon_squeeze_void_nr
_platon_squeeze_void_average_x
_platon_squeeze_void_average_y
_platon_squeeze_void_average_z
_platon_squeeze_void_volume
_platon_squeeze_void_count_electrons
_platon_squeeze_void_content
1 0.821 -0.098 0.039 6815 1810 ' '
